data_4509623
loop_
_publ_author_name
'Li, Jinpeng'
'Li, Linke'
'Hou, Hongwei'
'Fan, Yaoting'

_publ_section_title
;
 Study on the Reaction of Polymeric Zinc Ferrocenyl Carboxylate with
 Pb(II) or Cd(II)
;
_journal_issue 10
_journal_name_full 'Crystal Growth &amp; Design'
_journal_page_first 4504
_journal_paper_doi 10.1021/cg9005218
_journal_volume 9
_journal_year 2009
_chemical_formula_sum 'C68 H48 Cd0.36 Cl4 Fe4 O16 Zn1.64'
_chemical_formula_weight 1633.93
_chemical_name_systematic
; 
 ? 
;
_space_group_IT_number 15
_symmetry_cell_setting monoclinic
_symmetry_space_group_name_Hall '-C 2yc'
_symmetry_space_group_name_H-M 'C 1 2/c 1'
_atom_sites_solution_hydrogens geom
_atom_sites_solution_primary direct
_atom_sites_solution_secondary difmap
_audit_creation_method SHELXL-97
_cell_angle_alpha 90.00
_cell_angle_beta 94.79(3)
_cell_angle_gamma 90.00
_cell_formula_units_Z 2
_cell_length_a 45.298(9)
_cell_length_b 9.951(2)
_cell_length_c 7.9878(16)
_cell_measurement_reflns_used 4242
_cell_measurement_temperature 293(2)
_cell_measurement_theta_max 27.4874
_cell_measurement_theta_min 2.0957
_cell_volume 3588.0(13)
_computing_cell_refinement 'CrystalClear (Rigaku/MSC Inc., 2006)'
_computing_data_collection 'CrystalClear (Rigaku/MSC Inc., 2006)'
_computing_data_reduction 'CrystalClear (Rigaku/MSC Inc., 2006)'
_computing_structure_refinement 'SHELXL-97 (Sheldrick, 1997)'
_computing_structure_solution 'SHELXS-97 (Sheldrick, 1990)'
_diffrn_ambient_temperature 293(2)
_diffrn_detector_area_resol_mean 28.5714
_diffrn_measured_fraction_theta_full 0.987
_diffrn_measured_fraction_theta_max 0.987
_diffrn_measurement_device_type Saturn724
_diffrn_measurement_method dtprofit.ref
_diffrn_radiation_monochromator graphite
_diffrn_radiation_source 'fine-focus sealed tube'
_diffrn_radiation_type MoK\a
_diffrn_radiation_wavelength 0.71073
_diffrn_reflns_av_R_equivalents 0.0466
_diffrn_reflns_av_sigmaI/netI 0.1209
_diffrn_reflns_limit_h_max 58
_diffrn_reflns_limit_h_min -58
_diffrn_reflns_limit_k_max 12
_diffrn_reflns_limit_k_min -12
_diffrn_reflns_limit_l_max 10
_diffrn_reflns_limit_l_min -10
_diffrn_reflns_number 21336
_diffrn_reflns_theta_full 27.64
_diffrn_reflns_theta_max 27.64
_diffrn_reflns_theta_min 2.45
_diffrn_standards_decay_% 0
_diffrn_standards_interval_count 0
_diffrn_standards_interval_time 0
_diffrn_standards_number 0
_exptl_absorpt_coefficient_mu 1.643
_exptl_absorpt_correction_T_max 1.0000
_exptl_absorpt_correction_T_min 0.8464
_exptl_absorpt_correction_type multi-scan
_exptl_crystal_colour red
_exptl_crystal_density_diffrn 1.512
_exptl_crystal_density_method 'not measured'
_exptl_crystal_description Prism
_exptl_crystal_F_000 1645
_exptl_crystal_size_max 0.20
_exptl_crystal_size_mid 0.20
_exptl_crystal_size_min 0.20
_refine_diff_density_max 0.839
_refine_diff_density_min -0.755
_refine_diff_density_rms 0.119
_refine_ls_extinction_method none
_refine_ls_goodness_of_fit_ref 0.999
_refine_ls_hydrogen_treatment constr
_refine_ls_matrix_type full
_refine_ls_number_parameters 218
_refine_ls_number_reflns 4136
_refine_ls_number_restraints 0
_refine_ls_restrained_S_all 0.999
_refine_ls_R_factor_all 0.0963
_refine_ls_R_factor_gt 0.0556
_refine_ls_shift/su_max 0.002
_refine_ls_shift/su_mean 0.000
_refine_ls_structure_factor_coef Fsqd
_refine_ls_weighting_details 'calc w=1/[\s^2^(Fo^2^)+(0.0837P)^2^+0.0000P] where P=(Fo^2^+2Fc^2^)/3'
_refine_ls_weighting_scheme calc
_refine_ls_wR_factor_gt 0.1826
_refine_ls_wR_factor_ref 0.1967
_reflns_number_gt 1739
_reflns_number_total 4136
_reflns_threshold_expression >2sigma(I)
_cod_data_source_file cg9005218sup1.cif
_cod_data_source_block 3
_cod_depositor_comments
;
The following automatic conversions were performed:

'_exptl_absorpt_correction_type' value 'Multi-scan' changed to
'multi-scan' according to
/home/saulius/struct/CIF-dictionaries/cif_core.dic dictionary named
'cif_core.dic' version 2.4.2 from 2011-04-26.

Automatic conversion script
Id: cif_fix_values 1891 2012-01-12 08:04:46Z andrius 
;
_cod_original_cell_volume 3588.0(12)
_cod_original_sg_symbol_H-M C2/c
_cod_database_code 4509623

loop_
_symmetry_equiv_pos_as_xyz
'x, y, z'
'-x, y, -z+1/2'
'x+1/2, y+1/2, z'
'-x+1/2, y+1/2, -z+1/2'
'-x, -y, -z'
'x, -y, z-1/2'
'-x+1/2, -y+1/2, -z'
'x+1/2, -y+1/2, z-1/2'

loop_
_atom_site_label
_atom_site_type_symbol
_atom_site_fract_x
_atom_site_fract_y
_atom_site_fract_z
_atom_site_U_iso_or_equiv
_atom_site_adp_type
_atom_site_occupancy
_atom_site_symmetry_multiplicity
_atom_site_calc_flag
_atom_site_refinement_flags
Zn1 Zn 1.0000 0.0000 0.0000 0.0562(4) Uani 0.82 2 d SP
Cd1 Cd 1.0000 0.0000 0.0000 0.0562(4) Uani 0.18 2 d SP
Fe1 Fe 0.80504(2) 0.24046(8) 0.34326(11) 0.0311(3) Uani 1 1 d .
Cl3 Cl 0.90063(5) 0.4055(3) -0.1560(4) 0.0957(10) Uani 1 1 d .
C5 C 0.82510(13) 0.1403(6) 0.1612(7) 0.0299(14) Uani 1 1 d .
O4 O 0.94895(10) 0.2020(6) -0.1894(6) 0.0614(15) Uani 1 1 d .
O1 O 1.0000 0.0969(7) -0.2500 0.0444(17) Uani 1 2 d S
C4 C 0.81519(14) 0.0501(6) 0.2788(8) 0.0368(15) Uani 1 1 d .
H4A H 0.8277 -0.0122 0.3481 0.044 Uiso 1 1 calc R
O3 O 0.96455(10) 0.1122(6) 0.0567(6) 0.0615(16) Uani 1 1 d .
C2 C 0.77480(14) 0.1645(7) 0.1647(8) 0.0404(16) Uani 1 1 d .
H2A H 0.7545 0.1970 0.1407 0.049 Uiso 1 1 calc R
C11 C 0.85577(13) 0.1540(6) 0.1178(8) 0.0345(15) Uani 1 1 d .
C17 C 0.94501(15) 0.1642(8) -0.0460(9) 0.0470(18) Uani 1 1 d .
C14 C 0.91386(13) 0.1731(7) 0.0127(8) 0.0416(17) Uani 1 1 d .
O2 O 1.02934(12) 0.1426(6) 0.1060(6) 0.0718(17) Uani 1 1 d .
C3 C 0.78380(15) 0.0636(7) 0.2819(8) 0.0412(16) Uani 1 1 d .
H3A H 0.7710 0.0126 0.3520 0.049 Uiso 1 1 calc R
C13 C 0.89282(15) 0.2670(7) -0.0351(9) 0.0443(17) Uani 1 1 d .
C15 C 0.90522(15) 0.0658(8) 0.1179(8) 0.0467(18) Uani 1 1 d .
H15A H 0.9189 0.0001 0.1538 0.056 Uiso 1 1 calc R
C1 C 0.79994(13) 0.2131(6) 0.0896(7) 0.0335(15) Uani 1 1 d .
H1A H 0.8001 0.2836 0.0039 0.040 Uiso 1 1 calc R
C6 C 0.83571(19) 0.3664(9) 0.4562(11) 0.063(2) Uani 1 1 d .
H6A H 0.8564 0.3747 0.4309 0.076 Uiso 1 1 calc R
C12 C 0.86412(14) 0.2591(7) 0.0169(8) 0.0426(17) Uani 1 1 d .
H12A H 0.8504 0.3254 -0.0165 0.051 Uiso 1 1 calc R
C16 C 0.87714(15) 0.0592(7) 0.1658(8) 0.0445(17) Uani 1 1 d .
H16A H 0.8721 -0.0119 0.2335 0.053 Uiso 1 1 calc R
C7 C 0.8246(2) 0.2790(8) 0.5743(10) 0.070(3) Uani 1 1 d .
H7A H 0.8365 0.2144 0.6435 0.084 Uiso 1 1 calc R
C8 C 0.7947(2) 0.2941(10) 0.5753(11) 0.068(3) Uani 1 1 d .
H8A H 0.7818 0.2446 0.6459 0.082 Uiso 1 1 calc R
C9 C 0.7861(2) 0.3946(10) 0.4622(13) 0.081(3) Uani 1 1 d .
H9A H 0.7659 0.4292 0.4375 0.098 Uiso 1 1 calc R
C10 C 0.8125(3) 0.4383(8) 0.3853(10) 0.077(3) Uani 1 1 d .
H10A H 0.8134 0.5082 0.2994 0.092 Uiso 1 1 calc R
O6 O 1.0784(5) 0.2697(19) 0.001(3) 0.057(5) Uiso 0.25 1 d P
O5 O 1.0377(6) 0.377(3) -0.050(3) 0.099(9) Uiso 0.25 1 d P

loop_
_atom_site_aniso_label
_atom_site_aniso_U_11
_atom_site_aniso_U_22
_atom_site_aniso_U_33
_atom_site_aniso_U_23
_atom_site_aniso_U_13
_atom_site_aniso_U_12
Zn1 0.0282(6) 0.1019(10) 0.0387(7) 0.0018(6) 0.0033(5) 0.0039(6)
Cd1 0.0282(6) 0.1019(10) 0.0387(7) 0.0018(6) 0.0033(5) 0.0039(6)
Fe1 0.0305(5) 0.0325(5) 0.0309(5) -0.0016(4) 0.0063(4) 0.0011(4)
Cl3 0.0639(15) 0.0891(18) 0.141(2) 0.0540(16) 0.0501(16) 0.0164(13)
C5 0.029(3) 0.035(3) 0.027(3) -0.002(3) 0.010(3) 0.003(3)
O4 0.032(3) 0.107(4) 0.047(3) 0.015(3) 0.015(2) 0.018(3)
O1 0.029(3) 0.077(5) 0.028(3) 0.000 0.008(3) 0.000
C4 0.042(4) 0.034(4) 0.036(4) -0.003(3) 0.009(3) 0.002(3)
O3 0.028(3) 0.122(5) 0.034(3) 0.008(3) 0.003(2) 0.021(3)
C2 0.029(4) 0.053(4) 0.039(4) -0.007(3) -0.002(3) 0.001(3)
C11 0.030(3) 0.042(4) 0.033(4) 0.003(3) 0.012(3) 0.002(3)
C17 0.034(4) 0.073(5) 0.034(4) -0.002(4) 0.006(3) 0.002(4)
C14 0.021(3) 0.074(5) 0.029(4) -0.006(3) -0.002(3) 0.006(3)
O2 0.050(3) 0.121(5) 0.043(3) -0.003(3) -0.006(3) -0.026(3)
C3 0.041(4) 0.038(4) 0.046(4) -0.005(3) 0.010(3) -0.007(3)
C13 0.039(4) 0.048(4) 0.048(4) 0.006(3) 0.017(3) 0.007(3)
C15 0.032(4) 0.065(5) 0.043(4) 0.010(4) 0.002(3) 0.016(3)
C1 0.026(3) 0.049(4) 0.025(3) 0.001(3) 0.002(3) 0.000(3)
C6 0.063(6) 0.063(6) 0.067(6) -0.026(5) 0.027(5) -0.028(5)
C12 0.030(4) 0.048(4) 0.050(4) 0.002(3) 0.007(3) 0.011(3)
C16 0.037(4) 0.063(5) 0.034(4) 0.017(3) 0.005(3) 0.003(3)
C7 0.115(9) 0.048(5) 0.041(5) -0.014(4) -0.030(5) 0.015(5)
C8 0.075(7) 0.088(7) 0.046(5) -0.027(5) 0.028(5) -0.022(5)
C9 0.075(7) 0.082(7) 0.083(7) -0.047(6) -0.021(6) 0.037(6)
C10 0.156(11) 0.029(4) 0.042(5) 0.004(4) -0.015(6) -0.009(6)

loop_
_atom_type_symbol
_atom_type_description
_atom_type_scat_dispersion_real
_atom_type_scat_dispersion_imag
_atom_type_scat_source
C C 0.0033 0.0016 'International Tables Vol C Tables 4.2.6.8 and 6.1.1.4'
H H 0.0000 0.0000 'International Tables Vol C Tables 4.2.6.8 and 6.1.1.4'
O O 0.0106 0.0060 'International Tables Vol C Tables 4.2.6.8 and 6.1.1.4'
Cl Cl 0.1484 0.1585 'International Tables Vol C Tables 4.2.6.8 and 6.1.1.4'
Fe Fe 0.3463 0.8444 'International Tables Vol C Tables 4.2.6.8 and 6.1.1.4'
Zn Zn 0.2839 1.4301 'International Tables Vol C Tables 4.2.6.8 and 6.1.1.4'
Cd Cd -0.8075 1.2024 'International Tables Vol C Tables 4.2.6.8 and 6.1.1.4'

loop_
_geom_angle_atom_site_label_1
_geom_angle_atom_site_label_2
_geom_angle_atom_site_label_3
_geom_angle
_geom_angle_site_symmetry_1
_geom_angle_site_symmetry_3
O3 Zn1 O3 180.00(15) . 5_755
O3 Zn1 O2 88.6(2) . 5_755
O3 Zn1 O2 91.4(2) 5_755 5_755
O3 Zn1 O2 91.4(2) . .
O3 Zn1 O2 88.6(2) 5_755 .
O2 Zn1 O2 180.0(4) 5_755 .
O3 Zn1 O1 88.79(17) . 5_755
O3 Zn1 O1 91.21(17) 5_755 5_755
O2 Zn1 O1 91.24(19) 5_755 5_755
O2 Zn1 O1 88.76(19) . 5_755
O3 Zn1 O1 91.21(17) . .
O3 Zn1 O1 88.79(17) 5_755 .
O2 Zn1 O1 88.76(19) 5_755 .
O2 Zn1 O1 91.24(19) . .
O1 Zn1 O1 180.0(3) 5_755 .
C10 Fe1 C6 39.2(3) . .
C10 Fe1 C7 66.9(3) . .
C6 Fe1 C7 40.8(3) . .
C10 Fe1 C1 107.4(3) . .
C6 Fe1 C1 122.8(3) . .
C7 Fe1 C1 160.1(4) . .
C10 Fe1 C9 42.1(4) . .
C6 Fe1 C9 68.0(4) . .
C7 Fe1 C9 66.3(4) . .
C1 Fe1 C9 123.3(3) . .
C10 Fe1 C2 124.8(3) . .
C6 Fe1 C2 159.5(3) . .
C7 Fe1 C2 158.3(4) . .
C1 Fe1 C2 40.7(2) . .
C9 Fe1 C2 108.8(3) . .
C10 Fe1 C4 156.2(4) . .
C6 Fe1 C4 122.0(3) . .
C7 Fe1 C4 108.6(3) . .
C1 Fe1 C4 68.4(3) . .
C9 Fe1 C4 159.8(4) . .
C2 Fe1 C4 68.2(3) . .
C10 Fe1 C8 68.8(4) . .
C6 Fe1 C8 68.3(3) . .
C7 Fe1 C8 39.4(4) . .
C1 Fe1 C8 158.6(4) . .
C9 Fe1 C8 39.9(4) . .
C2 Fe1 C8 123.1(3) . .
C4 Fe1 C8 123.7(4) . .
C10 Fe1 C5 121.1(4) . .
C6 Fe1 C5 106.9(3) . .
C7 Fe1 C5 123.9(3) . .
C1 Fe1 C5 41.0(2) . .
C9 Fe1 C5 159.0(4) . .
C2 Fe1 C5 68.5(2) . .
C4 Fe1 C5 40.3(2) . .
C8 Fe1 C5 159.2(4) . .
C10 Fe1 C3 161.2(4) . .
C6 Fe1 C3 158.5(4) . .
C7 Fe1 C3 123.0(3) . .
C1 Fe1 C3 68.6(3) . .
C9 Fe1 C3 123.6(4) . .
C2 Fe1 C3 40.4(3) . .
C4 Fe1 C3 41.1(2) . .
C8 Fe1 C3 107.9(3) . .
C5 Fe1 C3 68.7(2) . .
C4 C5 C1 107.7(5) . .
C4 C5 C11 125.5(6) . .
C1 C5 C11 126.7(5) . .
C4 C5 Fe1 69.4(3) . .
C1 C5 Fe1 69.5(3) . .
C11 C5 Fe1 127.7(4) . .
Cd1 O1 Zn1 0.0 2_754 2_754
Cd1 O1 Zn1 128.4(3) 2_754 .
Zn1 O1 Zn1 128.4(3) 2_754 .
C5 C4 C3 109.0(6) . .
C5 C4 Fe1 70.3(3) . .
C3 C4 Fe1 70.2(4) . .
C5 C4 H4A 125.5 . .
C3 C4 H4A 125.5 . .
Fe1 C4 H4A 125.5 . .
C17 O3 Zn1 127.0(4) . .
C3 C2 C1 109.0(6) . .
C3 C2 Fe1 70.1(4) . .
C1 C2 Fe1 69.7(4) . .
C3 C2 H2A 125.5 . .
C1 C2 H2A 125.5 . .
Fe1 C2 H2A 125.5 . .
C12 C11 C16 117.1(6) . .
C12 C11 C5 121.0(6) . .
C16 C11 C5 121.8(6) . .
O4 C17 O3 125.4(6) . .
O4 C17 C14 118.5(6) . .
O3 C17 C14 116.1(6) . .
C13 C14 C15 117.1(6) . .
C13 C14 C17 126.6(6) . .
C15 C14 C17 116.2(6) . .
C2 C3 C4 106.8(6) . .
C2 C3 Fe1 69.5(4) . .
C4 C3 Fe1 68.7(4) . .
C2 C3 H3A 126.6 . .
C4 C3 H3A 126.6 . .
Fe1 C3 H3A 126.6 . .
C14 C13 C12 121.5(6) . .
C14 C13 Cl3 121.9(5) . .
C12 C13 Cl3 116.5(5) . .
C16 C15 C14 120.6(6) . .
C16 C15 H15A 119.7 . .
C14 C15 H15A 119.7 . .
C2 C1 C5 107.5(6) . .
C2 C1 Fe1 69.7(4) . .
C5 C1 Fe1 69.5(3) . .
C2 C1 H1A 126.3 . .
C5 C1 H1A 126.3 . .
Fe1 C1 H1A 126.3 . .
C10 C6 C7 107.3(8) . .
C10 C6 Fe1 70.2(5) . .
C7 C6 Fe1 69.2(4) . .
C10 C6 H6A 126.4 . .
C7 C6 H6A 126.4 . .
Fe1 C6 H6A 126.4 . .
C13 C12 C11 121.2(6) . .
C13 C12 H12A 119.4 . .
C11 C12 H12A 119.4 . .
C15 C16 C11 122.6(6) . .
C15 C16 H16A 118.7 . .
C11 C16 H16A 118.7 . .
C8 C7 C6 110.3(8) . .
C8 C7 Fe1 70.5(5) . .
C6 C7 Fe1 70.0(5) . .
C8 C7 H7A 124.8 . .
C6 C7 H7A 124.8 . .
Fe1 C7 H7A 124.8 . .
C7 C8 C9 107.6(8) . .
C7 C8 Fe1 70.1(5) . .
C9 C8 Fe1 70.5(5) . .
C7 C8 H8A 126.2 . .
C9 C8 H8A 126.2 . .
Fe1 C8 H8A 126.2 . .
C8 C9 C10 107.2(8) . .
C8 C9 Fe1 69.7(5) . .
C10 C9 Fe1 68.6(5) . .
C8 C9 H9A 126.4 . .
C10 C9 H9A 126.4 . .
Fe1 C9 H9A 126.4 . .
C6 C10 C9 107.6(7) . .
C6 C10 Fe1 70.6(5) . .
C9 C10 Fe1 69.3(5) . .
C6 C10 H10A 126.2 . .
C9 C10 H10A 126.2 . .
Fe1 C10 H10A 126.2 . .

loop_
_geom_bond_atom_site_label_1
_geom_bond_atom_site_label_2
_geom_bond_distance
_geom_bond_site_symmetry_2
Zn1 O3 2.038(5) .
Zn1 O3 2.038(5) 5_755
Zn1 O2 2.076(5) 5_755
Zn1 O2 2.076(5) .
Zn1 O1 2.218(3) 5_755
Zn1 O1 2.218(3) .
Fe1 C10 2.021(8) .
Fe1 C6 2.026(8) .
Fe1 C7 2.016(8) .
Fe1 C1 2.039(6) .
Fe1 C9 2.032(8) .
Fe1 C2 2.038(6) .
Fe1 C4 2.026(6) .
Fe1 C8 2.021(7) .
Fe1 C5 2.038(5) .
Fe1 C3 2.046(6) .
Cl3 C13 1.737(7) .
C5 C4 1.401(8) .
C5 C1 1.429(8) .
C5 C11 1.466(8) .
O4 C17 1.232(8) .
O1 Cd1 2.218(3) 2_754
O1 Zn1 2.218(3) 2_754
C4 C3 1.430(9) .
C4 H4A 0.9800 .
O3 C17 1.266(8) .
C2 C3 1.410(9) .
C2 C1 1.416(8) .
C2 H2A 0.9800 .
C11 C12 1.392(8) .
C11 C16 1.383(9) .
C17 C14 1.526(9) .
C14 C13 1.366(9) .
C14 C15 1.434(9) .
C3 H3A 0.9800 .
C13 C12 1.400(9) .
C15 C16 1.360(9) .
C15 H15A 0.9300 .
C1 H1A 0.9800 .
C6 C10 1.357(12) .
C6 C7 1.408(11) .
C6 H6A 0.9800 .
C12 H12A 0.9300 .
C16 H16A 0.9300 .
C7 C8 1.362(12) .
C7 H7A 0.9800 .
C8 C9 1.381(13) .
C8 H8A 0.9800 .
C9 C10 1.455(13) .
C9 H9A 0.9800 .
C10 H10A 0.9800 .

loop_
_geom_torsion_atom_site_label_1
_geom_torsion_atom_site_label_2
_geom_torsion_atom_site_label_3
_geom_torsion_atom_site_label_4
_geom_torsion
_geom_torsion_site_symmetry_1
_geom_torsion_site_symmetry_4
C10 Fe1 C5 C4 160.2(5) . .
C6 Fe1 C5 C4 119.9(5) . .
C7 Fe1 C5 C4 78.5(5) . .
C1 Fe1 C5 C4 -119.2(5) . .
C9 Fe1 C5 C4 -167.7(9) . .
C2 Fe1 C5 C4 -81.3(4) . .
C8 Fe1 C5 C4 46.7(10) . .
C3 Fe1 C5 C4 -37.8(4) . .
C10 Fe1 C5 C1 -80.7(5) . .
C6 Fe1 C5 C1 -120.9(5) . .
C7 Fe1 C5 C1 -162.3(4) . .
C9 Fe1 C5 C1 -48.5(10) . .
C2 Fe1 C5 C1 37.9(4) . .
C4 Fe1 C5 C1 119.2(5) . .
C8 Fe1 C5 C1 165.8(8) . .
C3 Fe1 C5 C1 81.4(4) . .
C10 Fe1 C5 C11 40.5(7) . .
C6 Fe1 C5 C11 0.3(7) . .
C7 Fe1 C5 C11 -41.1(7) . .
C1 Fe1 C5 C11 121.2(7) . .
C9 Fe1 C5 C11 72.7(11) . .
C2 Fe1 C5 C11 159.1(6) . .
C4 Fe1 C5 C11 -119.6(7) . .
C8 Fe1 C5 C11 -73.0(10) . .
C3 Fe1 C5 C11 -157.4(6) . .
O3 Zn1 O1 Cd1 -128.23(16) . 2_754
O3 Zn1 O1 Cd1 51.77(16) 5_755 2_754
O2 Zn1 O1 Cd1 -39.66(16) 5_755 2_754
O2 Zn1 O1 Cd1 140.34(16) . 2_754
O1 Zn1 O1 Cd1 0.0(3) 5_755 2_754
O3 Zn1 O1 Zn1 -128.23(16) . 2_754
O3 Zn1 O1 Zn1 51.77(16) 5_755 2_754
O2 Zn1 O1 Zn1 -39.66(16) 5_755 2_754
O2 Zn1 O1 Zn1 140.34(16) . 2_754
O1 Zn1 O1 Zn1 0.0(3) 5_755 2_754
C1 C5 C4 C3 0.6(7) . .
C11 C5 C4 C3 -178.0(6) . .
Fe1 C5 C4 C3 59.7(4) . .
C1 C5 C4 Fe1 -59.1(4) . .
C11 C5 C4 Fe1 122.3(6) . .
C10 Fe1 C4 C5 -46.1(9) . .
C6 Fe1 C4 C5 -78.0(5) . .
C7 Fe1 C4 C5 -120.9(5) . .
C1 Fe1 C4 C5 38.1(4) . .
C9 Fe1 C4 C5 167.2(9) . .
C2 Fe1 C4 C5 82.0(4) . .
C8 Fe1 C4 C5 -161.9(5) . .
C3 Fe1 C4 C5 119.8(5) . .
C10 Fe1 C4 C3 -165.9(7) . .
C6 Fe1 C4 C3 162.2(4) . .
C7 Fe1 C4 C3 119.2(5) . .
C1 Fe1 C4 C3 -81.7(4) . .
C9 Fe1 C4 C3 47.4(11) . .
C2 Fe1 C4 C3 -37.8(4) . .
C8 Fe1 C4 C3 78.3(5) . .
C5 Fe1 C4 C3 -119.8(5) . .
O3 Zn1 O3 C17 109.8(6) 5_755 .
O2 Zn1 O3 C17 -63.3(6) 5_755 .
O2 Zn1 O3 C17 116.7(6) . .
O1 Zn1 O3 C17 -154.5(6) 5_755 .
O1 Zn1 O3 C17 25.5(6) . .
C10 Fe1 C2 C3 -164.2(5) . .
C6 Fe1 C2 C3 162.6(8) . .
C7 Fe1 C2 C3 -47.2(10) . .
C1 Fe1 C2 C3 120.3(6) . .
C9 Fe1 C2 C3 -120.1(5) . .
C4 Fe1 C2 C3 38.5(4) . .
C8 Fe1 C2 C3 -78.4(5) . .
C5 Fe1 C2 C3 82.0(4) . .
C10 Fe1 C2 C1 75.5(6) . .
C6 Fe1 C2 C1 42.3(10) . .
C7 Fe1 C2 C1 -167.4(8) . .
C9 Fe1 C2 C1 119.6(5) . .
C4 Fe1 C2 C1 -81.8(4) . .
C8 Fe1 C2 C1 161.3(5) . .
C5 Fe1 C2 C1 -38.2(4) . .
C3 Fe1 C2 C1 -120.3(6) . .
C4 C5 C11 C12 -170.9(6) . .
C1 C5 C11 C12 10.8(10) . .
Fe1 C5 C11 C12 -80.6(8) . .
C4 C5 C11 C16 13.2(10) . .
C1 C5 C11 C16 -165.1(6) . .
Fe1 C5 C11 C16 103.5(7) . .
Zn1 O3 C17 O4 -29.8(11) . .
Zn1 O3 C17 C14 147.0(5) . .
O4 C17 C14 C13 -31.7(11) . .
O3 C17 C14 C13 151.3(7) . .
O4 C17 C14 C15 143.0(7) . .
O3 C17 C14 C15 -34.1(10) . .
C1 C2 C3 C4 0.1(7) . .
Fe1 C2 C3 C4 -58.8(4) . .
C1 C2 C3 Fe1 59.0(5) . .
C5 C4 C3 C2 -0.4(7) . .
Fe1 C4 C3 C2 59.4(4) . .
C5 C4 C3 Fe1 -59.8(4) . .
C10 Fe1 C3 C2 43.8(11) . .
C6 Fe1 C3 C2 -163.4(7) . .
C7 Fe1 C3 C2 161.1(5) . .
C1 Fe1 C3 C2 -37.2(4) . .
C9 Fe1 C3 C2 79.4(5) . .
C4 Fe1 C3 C2 -118.4(5) . .
C8 Fe1 C3 C2 120.4(5) . .
C5 Fe1 C3 C2 -81.4(4) . .
C10 Fe1 C3 C4 162.2(9) . .
C6 Fe1 C3 C4 -45.0(9) . .
C7 Fe1 C3 C4 -80.4(5) . .
C1 Fe1 C3 C4 81.3(4) . .
C9 Fe1 C3 C4 -162.2(5) . .
C2 Fe1 C3 C4 118.4(5) . .
C8 Fe1 C3 C4 -121.1(5) . .
C5 Fe1 C3 C4 37.0(4) . .
C15 C14 C13 C12 0.3(10) . .
C17 C14 C13 C12 174.9(7) . .
C15 C14 C13 Cl3 177.6(5) . .
C17 C14 C13 Cl3 -7.8(11) . .
C13 C14 C15 C16 0.4(10) . .
C17 C14 C15 C16 -174.8(6) . .
C3 C2 C1 C5 0.2(7) . .
Fe1 C2 C1 C5 59.4(4) . .
C3 C2 C1 Fe1 -59.2(5) . .
C4 C5 C1 C2 -0.5(7) . .
C11 C5 C1 C2 178.1(6) . .
Fe1 C5 C1 C2 -59.6(4) . .
C4 C5 C1 Fe1 59.1(4) . .
C11 C5 C1 Fe1 -122.3(6) . .
C10 Fe1 C1 C2 -123.6(5) . .
C6 Fe1 C1 C2 -163.7(5) . .
C7 Fe1 C1 C2 166.3(8) . .
C9 Fe1 C1 C2 -80.0(6) . .
C4 Fe1 C1 C2 81.3(4) . .
C8 Fe1 C1 C2 -47.5(10) . .
C5 Fe1 C1 C2 118.7(5) . .
C3 Fe1 C1 C2 36.9(4) . .
C10 Fe1 C1 C5 117.7(5) . .
C6 Fe1 C1 C5 77.6(5) . .
C7 Fe1 C1 C5 47.6(10) . .
C9 Fe1 C1 C5 161.3(5) . .
C2 Fe1 C1 C5 -118.7(5) . .
C4 Fe1 C1 C5 -37.4(4) . .
C8 Fe1 C1 C5 -166.2(8) . .
C3 Fe1 C1 C5 -81.8(4) . .
C7 Fe1 C6 C10 -118.3(7) . .
C1 Fe1 C6 C10 76.8(6) . .
C9 Fe1 C6 C10 -39.5(5) . .
C2 Fe1 C6 C10 45.4(10) . .
C4 Fe1 C6 C10 160.3(5) . .
C8 Fe1 C6 C10 -82.6(6) . .
C5 Fe1 C6 C10 118.9(6) . .
C3 Fe1 C6 C10 -166.5(7) . .
C10 Fe1 C6 C7 118.3(7) . .
C1 Fe1 C6 C7 -164.9(5) . .
C9 Fe1 C6 C7 78.8(6) . .
C2 Fe1 C6 C7 163.7(8) . .
C4 Fe1 C6 C7 -81.4(6) . .
C8 Fe1 C6 C7 35.7(5) . .
C5 Fe1 C6 C7 -122.8(5) . .
C3 Fe1 C6 C7 -48.2(10) . .
C14 C13 C12 C11 -0.9(11) . .
Cl3 C13 C12 C11 -178.4(5) . .
C16 C11 C12 C13 0.9(10) . .
C5 C11 C12 C13 -175.2(6) . .
C14 C15 C16 C11 -0.4(11) . .
C12 C11 C16 C15 -0.2(10) . .
C5 C11 C16 C15 175.8(6) . .
C10 C6 C7 C8 1.0(9) . .
Fe1 C6 C7 C8 -59.1(6) . .
C10 C6 C7 Fe1 60.2(6) . .
C10 Fe1 C7 C8 84.2(6) . .
C6 Fe1 C7 C8 121.4(8) . .
C1 Fe1 C7 C8 161.4(8) . .
C9 Fe1 C7 C8 38.1(6) . .
C2 Fe1 C7 C8 -43.2(11) . .
C4 Fe1 C7 C8 -120.9(6) . .
C5 Fe1 C7 C8 -162.8(5) . .
C3 Fe1 C7 C8 -77.7(6) . .
C10 Fe1 C7 C6 -37.2(5) . .
C1 Fe1 C7 C6 40.0(11) . .
C9 Fe1 C7 C6 -83.2(6) . .
C2 Fe1 C7 C6 -164.6(7) . .
C4 Fe1 C7 C6 117.8(5) . .
C8 Fe1 C7 C6 -121.4(8) . .
C5 Fe1 C7 C6 75.8(6) . .
C3 Fe1 C7 C6 161.0(5) . .
C6 C7 C8 C9 -1.9(9) . .
Fe1 C7 C8 C9 -60.8(6) . .
C6 C7 C8 Fe1 58.8(6) . .
C10 Fe1 C8 C7 -79.1(6) . .
C6 Fe1 C8 C7 -36.9(5) . .
C1 Fe1 C8 C7 -162.6(7) . .
C9 Fe1 C8 C7 -118.1(8) . .
C2 Fe1 C8 C7 162.4(5) . .
C4 Fe1 C8 C7 78.0(6) . .
C5 Fe1 C8 C7 43.6(11) . .
C3 Fe1 C8 C7 120.6(5) . .
C10 Fe1 C8 C9 39.0(6) . .
C6 Fe1 C8 C9 81.2(6) . .
C7 Fe1 C8 C9 118.1(8) . .
C1 Fe1 C8 C9 -44.6(11) . .
C2 Fe1 C8 C9 -79.5(6) . .
C4 Fe1 C8 C9 -163.9(6) . .
C5 Fe1 C8 C9 161.6(8) . .
C3 Fe1 C8 C9 -121.4(6) . .
C7 C8 C9 C10 2.0(9) . .
Fe1 C8 C9 C10 -58.5(6) . .
C7 C8 C9 Fe1 60.5(6) . .
C10 Fe1 C9 C8 -118.9(8) . .
C6 Fe1 C9 C8 -82.1(6) . .
C7 Fe1 C9 C8 -37.7(5) . .
C1 Fe1 C9 C8 162.2(5) . .
C2 Fe1 C9 C8 119.5(6) . .
C4 Fe1 C9 C8 41.8(12) . .
C5 Fe1 C9 C8 -161.8(8) . .
C3 Fe1 C9 C8 77.3(6) . .
C6 Fe1 C9 C10 36.9(5) . .
C7 Fe1 C9 C10 81.2(6) . .
C1 Fe1 C9 C10 -78.9(6) . .
C2 Fe1 C9 C10 -121.5(5) . .
C4 Fe1 C9 C10 160.7(8) . .
C8 Fe1 C9 C10 118.9(8) . .
C5 Fe1 C9 C10 -42.8(11) . .
C3 Fe1 C9 C10 -163.8(5) . .
C7 C6 C10 C9 0.2(9) . .
Fe1 C6 C10 C9 59.8(5) . .
C7 C6 C10 Fe1 -59.5(5) . .
C8 C9 C10 C6 -1.4(9) . .
Fe1 C9 C10 C6 -60.6(6) . .
C8 C9 C10 Fe1 59.2(6) . .
C7 Fe1 C10 C6 38.7(5) . .
C1 Fe1 C10 C6 -121.0(5) . .
C9 Fe1 C10 C6 118.3(7) . .
C2 Fe1 C10 C6 -162.3(4) . .
C4 Fe1 C10 C6 -45.2(10) . .
C8 Fe1 C10 C6 81.3(6) . .
C5 Fe1 C10 C6 -78.2(6) . .
C3 Fe1 C10 C6 164.6(8) . .
C6 Fe1 C10 C9 -118.3(7) . .
C7 Fe1 C10 C9 -79.7(6) . .
C1 Fe1 C10 C9 120.7(5) . .
C2 Fe1 C10 C9 79.4(6) . .
C4 Fe1 C10 C9 -163.5(7) . .
C8 Fe1 C10 C9 -37.0(5) . .
C5 Fe1 C10 C9 163.5(5) . .
C3 Fe1 C10 C9 46.3(11) . .
